data_2231553
loop_
_publ_author_name
'Barber, Patrick S.'
'de Bettencourt-Dias, Ana'

_publ_section_title
;
 Diaquatris[4,4,4-trifluoro-3-oxo-1-(thiophen-2-yl)but-1-en-1-olato]neodymium(III)
 acetonitrile monosolvate
;
_journal_coeditor_code IM2307
_journal_issue 9
_journal_name_full 'Acta Crystallographica Section E'
_journal_page_first m1188
_journal_page_last m1189
_journal_paper_doi 10.1107/S1600536811030376
_journal_volume 67
_journal_year 2011
_chemical_formula_iupac '[Nd (C8 H4 F3 O2 S)3 (H2 O)2], C2 H3 N'
_chemical_formula_moiety 'C24 H16 F9 O8 Nd S3, C2 H3 N'
_chemical_formula_sum 'C26 H19 F9 N Nd O8 S3'
_chemical_formula_weight 884.84
_chemical_name_systematic
;
Diaquatris[4,4,4-trifluoro-3-oxo-1-(thiophen-2-yl)but-1-en-1-
olato]neodymium(III) acetonitrile monosolvate
;
_space_group_IT_number 2
_symmetry_cell_setting triclinic
_symmetry_space_group_name_Hall '-P 1'
_symmetry_space_group_name_H-M 'P -1'
_atom_sites_solution_hydrogens geom
_atom_sites_solution_primary direct
_atom_sites_solution_secondary difmap
_audit_creation_method SHELXL-97
_cell_angle_alpha 66.0380(10)
_cell_angle_beta 68.5860(10)
_cell_angle_gamma 71.9550(10)
_cell_formula_units_Z 2
_cell_length_a 11.23810(10)
_cell_length_b 12.54670(10)
_cell_length_c 13.36180(10)
_cell_measurement_reflns_used 9284
_cell_measurement_temperature 100(2)
_cell_measurement_theta_max 31.30
_cell_measurement_theta_min 2.25
_cell_volume 1573.66(3)
_computing_cell_refinement 'SAINT (Bruker, 2001)'
_computing_data_collection 'SMART (Bruker, 2001)'
_computing_data_reduction 'SAINT (Bruker, 2001)'
_computing_molecular_graphics 'DIAMOND (Brandenburg, 1999)'
_computing_publication_material 'SHELXTL (Sheldrick, 2008)'
_computing_structure_refinement 'SHELXL97 (Sheldrick, 2008)'
_computing_structure_solution 'SHELXS97 (Sheldrick, 2008)'
_diffrn_ambient_temperature 100(2)
_diffrn_measured_fraction_theta_full 0.996
_diffrn_measured_fraction_theta_max 0.996
_diffrn_measurement_device_type 'Bruker APEX CCD'
_diffrn_measurement_method '\f and \w'
_diffrn_radiation_monochromator graphite
_diffrn_radiation_source 'fine-focus sealed tube'
_diffrn_radiation_type MoK\a
_diffrn_radiation_wavelength 0.71073
_diffrn_reflns_av_R_equivalents 0.0535
_diffrn_reflns_av_sigmaI/netI 0.0516
_diffrn_reflns_limit_h_max 15
_diffrn_reflns_limit_h_min -15
_diffrn_reflns_limit_k_max 17
_diffrn_reflns_limit_k_min -17
_diffrn_reflns_limit_l_max 18
_diffrn_reflns_limit_l_min -18
_diffrn_reflns_number 43274
_diffrn_reflns_theta_full 30.00
_diffrn_reflns_theta_max 30.00
_diffrn_reflns_theta_min 1.73
_exptl_absorpt_coefficient_mu 1.951
_exptl_absorpt_correction_T_max 0.9528
_exptl_absorpt_correction_T_min 0.7585
_exptl_absorpt_correction_type multi-scan
_exptl_absorpt_process_details '(SADABS; Sheldrick, 2008)'
_exptl_crystal_colour colourless
_exptl_crystal_density_diffrn 1.867
_exptl_crystal_density_method 'not measured'
_exptl_crystal_description plates
_exptl_crystal_F_000 870
_exptl_crystal_size_max 0.15
_exptl_crystal_size_mid 0.08
_exptl_crystal_size_min 0.03
_refine_diff_density_max 0.959
_refine_diff_density_min -1.057
_refine_ls_extinction_method none
_refine_ls_goodness_of_fit_ref 1.098
_refine_ls_hydrogen_treatment constr
_refine_ls_matrix_type full
_refine_ls_number_parameters 424
_refine_ls_number_reflns 9148
_refine_ls_number_restraints 20
_refine_ls_restrained_S_all 1.102
_refine_ls_R_factor_all 0.0505
_refine_ls_R_factor_gt 0.0347
_refine_ls_shift/su_max 0.007
_refine_ls_shift/su_mean 0.000
_refine_ls_structure_factor_coef Fsqd
_refine_ls_weighting_details 'calc w=1/[\s^2^(Fo^2^)+(0.0440P)^2^+0.0000P] where P=(Fo^2^+2Fc^2^)/3'
_refine_ls_weighting_scheme calc
_refine_ls_wR_factor_gt 0.0769
_refine_ls_wR_factor_ref 0.0883
_reflns_number_gt 7549
_reflns_number_total 9148
_reflns_threshold_expression I>2sigma(I)
_cod_data_source_file im2307.cif
_cod_data_source_block global
_cod_original_cell_volume 1573.66(2)
_cod_database_code 2231553

loop_
_symmetry_equiv_pos_as_xyz
'x, y, z'
'-x, -y, -z'

loop_
_atom_site_type_symbol
_atom_site_label
_atom_site_fract_x
_atom_site_fract_y
_atom_site_fract_z
_atom_site_U_iso_or_equiv
_atom_site_adp_type
_atom_site_calc_flag
_atom_site_refinement_flags
_atom_site_occupancy
_atom_site_symmetry_multiplicity
_atom_site_disorder_assembly
_atom_site_disorder_group
Nd Nd1 0.190944(16) 0.993398(14) 0.285170(14) 0.01360(5) Uani d . 1 1 . .
C C1 0.3737(4) 0.6939(3) 0.1120(3) 0.0285(8) Uani d . 1 1 . .
C C2 0.2963(3) 0.8164(3) 0.1216(3) 0.0196(6) Uani d . 1 1 . .
C C3 0.2577(3) 0.8976(3) 0.0273(3) 0.0223(7) Uani d . 1 1 . .
H H3 0.2875 0.8788 -0.0410 0.027 Uiso calc R 1 1 . .
C C4 0.1747(3) 1.0083(3) 0.0291(3) 0.0183(6) Uani d . 1 1 . .
C C5 0.1205(3) 1.0837(3) -0.0673(3) 0.0185(6) Uani d . 1 1 . .
C C6 0.1273(3) 1.0597(3) -0.1632(3) 0.0202(6) Uani d . 1 1 . .
H H6 0.1714 0.9876 -0.1783 0.024 Uiso calc R 1 1 . .
C C7 0.0588(4) 1.1585(4) -0.2347(3) 0.0300(8) Uani d . 1 1 . .
H H7 0.0520 1.1594 -0.3038 0.036 Uiso calc R 1 1 . .
C C8 0.0047(4) 1.2505(3) -0.1950(3) 0.0291(8) Uani d . 1 1 . .
H H8 -0.0428 1.3234 -0.2336 0.035 Uiso calc R 1 1 . .
C C9 0.1372(4) 1.4073(3) 0.1154(3) 0.0292(8) Uani d . 1 1 . .
C C10 0.0882(3) 1.2891(3) 0.1831(3) 0.0198(6) Uani d . 1 1 . .
C C11 -0.0394(3) 1.2887(3) 0.1983(3) 0.0220(7) Uani d . 1 1 A .
H H11 -0.0910 1.3607 0.1633 0.026 Uiso calc R 1 1 . .
C C12 -0.0985(3) 1.1890(3) 0.2622(3) 0.0175(6) Uani d . 1 1 . .
C C17 0.0664(3) 0.6343(3) 0.5390(3) 0.0191(6) Uani d . 1 1 . .
C C18 0.1538(3) 0.7266(3) 0.4876(2) 0.0152(6) Uani d . 1 1 . .
C C19 0.2779(3) 0.6892(3) 0.4989(3) 0.0178(6) Uani d . 1 1 B .
H H19 0.3035 0.6083 0.5409 0.021 Uiso calc R 1 1 . .
C C20 0.3703(3) 0.7649(3) 0.4512(3) 0.0161(6) Uani d . 1 1 . .
C C25 0.6428(4) 0.7441(3) 0.1595(3) 0.0305(8) Uani d . 1 1 . .
C C26 0.6983(4) 0.6270(4) 0.2297(4) 0.0400(10) Uani d . 1 1 . .
H H26A 0.6717 0.6243 0.3090 0.060 Uiso calc R 1 1 . .
H H26B 0.7934 0.6137 0.2015 0.060 Uiso calc R 1 1 . .
H H26C 0.6665 0.5650 0.2253 0.060 Uiso calc R 1 1 . .
F F1 0.4227(3) 0.62708(19) 0.1994(2) 0.0422(6) Uani d . 1 1 . .
F F2 0.4754(2) 0.7038(2) 0.0187(2) 0.0433(6) Uani d . 1 1 . .
F F3 0.3014(3) 0.6348(2) 0.1032(3) 0.0691(10) Uani d . 1 1 . .
F F4 0.2109(3) 1.4231(2) 0.1633(2) 0.0566(8) Uani d . 1 1 . .
F F5 0.2082(3) 1.4097(2) 0.0104(2) 0.0528(7) Uani d . 1 1 . .
F F6 0.0425(3) 1.5023(2) 0.1042(3) 0.0606(8) Uani d . 1 1 . .
F F7 0.0536(2) 0.60903(17) 0.45471(17) 0.0257(4) Uani d . 1 1 . .
F F8 0.1102(2) 0.53106(17) 0.61107(17) 0.0273(4) Uani d . 1 1 . .
F F9 -0.05393(18) 0.67559(17) 0.59475(17) 0.0236(4) Uani d . 1 1 . .
N N1 0.5971(3) 0.8339(3) 0.1063(3) 0.0356(8) Uani d . 1 1 . .
O O1 0.2734(2) 0.8264(2) 0.21758(19) 0.0210(5) Uani d . 1 1 . .
O O2 0.1425(2) 1.04824(19) 0.11022(18) 0.0181(4) Uani d . 1 1 . .
O O3 0.1768(2) 1.20437(19) 0.21461(19) 0.0204(5) Uani d . 1 1 . .
O O4 -0.0423(2) 1.08892(19) 0.31882(18) 0.0176(4) Uani d . 1 1 A .
O O5 0.0960(2) 0.83027(18) 0.43937(18) 0.0171(4) Uani d . 1 1 . .
O O6 0.3515(2) 0.87030(19) 0.38596(18) 0.0179(4) Uani d . 1 1 B .
O O7 0.1452(2) 1.05215(19) 0.45633(18) 0.0180(4) Uani d . 1 1 . .
H H7A 0.0702 1.0939 0.4681 0.027 Uiso calc R 1 1 . .
H H7B 0.1300 0.9887 0.5114 0.027 Uiso d R 1 1 . .
O O8 0.4046(2) 1.0376(2) 0.1502(2) 0.0244(5) Uani d . 1 1 . .
H H8A 0.4422 0.9834 0.1213 0.037 Uiso calc R 1 1 . .
H H8B 0.4229 1.0902 0.0844 0.037 Uiso d R 1 1 . .
S S1 0.03086(9) 1.22193(8) -0.06754(8) 0.02789(19) Uani d . 1 1 . .
S S2A -0.3133(2) 1.31625(18) 0.1803(2) 0.0320(5) Uani d PD 0.594(3) 1 A 1
C C13A -0.2345(3) 1.1990(3) 0.2668(3) 0.0242(5) Uani d PD 0.594(3) 1 A 1
C C14A -0.3198(9) 1.1137(9) 0.3392(8) 0.0242(5) Uani d PD 0.594(3) 1 A 1
H H14A -0.2951 1.0439 0.3974 0.029 Uiso calc PR 0.594(3) 1 A 1
C C15A -0.4361(7) 1.1402(6) 0.3183(6) 0.0242(5) Uani d PD 0.594(3) 1 A 1
H H15A -0.5016 1.0931 0.3586 0.029 Uiso calc PR 0.594(3) 1 A 1
C C16A -0.4458(7) 1.2445(5) 0.2311(6) 0.0242(5) Uani d PD 0.594(3) 1 A 1
H H16A -0.5182 1.2759 0.2002 0.029 Uiso calc PR 0.594(3) 1 A 1
S S2B -0.3167(4) 1.0888(3) 0.3546(3) 0.0320(5) Uani d PD 0.406(3) 1 A 2
C C13B -0.2345(3) 1.1990(3) 0.2668(3) 0.0242(5) Uani d PD 0.406(3) 1 A 2
C C14B -0.3102(13) 1.2881(12) 0.1790(13) 0.0242(5) Uani d PD 0.406(3) 1 A 2
H H14B -0.2735 1.3422 0.1076 0.029 Uiso calc PR 0.406(3) 1 A 2
C C15B -0.4371(10) 1.2763(8) 0.2204(9) 0.0242(5) Uani d PD 0.406(3) 1 A 2
H H15B -0.5072 1.3359 0.1971 0.029 Uiso calc PR 0.406(3) 1 A 2
C C16B -0.4491(10) 1.1696(8) 0.2981(9) 0.0242(5) Uani d PD 0.406(3) 1 A 2
H H16B -0.5257 1.1386 0.3218 0.029 Uiso calc PR 0.406(3) 1 A 2
S S3A 0.60840(19) 0.8046(2) 0.41395(14) 0.0263(4) Uani d PD 0.609(3) 1 B 1
C C21A 0.4947(3) 0.7201(3) 0.4798(3) 0.0223(5) Uani d PD 0.609(3) 1 B 1
C C22A 0.5414(9) 0.6050(10) 0.5596(8) 0.0223(5) Uani d PD 0.609(3) 1 B 1
H H22A 0.4990 0.5387 0.5975 0.027 Uiso calc PR 0.609(3) 1 B 1
C C23A 0.6670(7) 0.6111(6) 0.5706(5) 0.0223(5) Uani d PD 0.609(3) 1 B 1
H H23A 0.7069 0.5592 0.6293 0.027 Uiso calc PR 0.609(3) 1 B 1
C C24A 0.7138(6) 0.7048(6) 0.4809(5) 0.0223(5) Uani d PD 0.609(3) 1 B 1
H H24A 0.8023 0.7120 0.4585 0.027 Uiso calc PR 0.609(3) 1 B 1
S S3B 0.5321(4) 0.5908(4) 0.5775(3) 0.0263(4) Uani d PD 0.391(3) 1 B 2
C C21B 0.4947(3) 0.7201(3) 0.4798(3) 0.0223(5) Uani d PD 0.391(3) 1 B 2
C C22B 0.5922(13) 0.7958(14) 0.4398(12) 0.0223(5) Uani d PD 0.391(3) 1 B 2
H H22B 0.5893 0.8744 0.3871 0.027 Uiso calc PR 0.391(3) 1 B 2
C C23B 0.6955(10) 0.7251(8) 0.4981(8) 0.0223(5) Uani d PD 0.391(3) 1 B 2
H H23B 0.7625 0.7536 0.5016 0.027 Uiso calc PR 0.391(3) 1 B 2
C C24B 0.6742(11) 0.6036(9) 0.5488(8) 0.0223(5) Uani d PD 0.391(3) 1 B 2
H H24B 0.7424 0.5371 0.5633 0.027 Uiso calc PR 0.391(3) 1 B 2

loop_
_atom_site_aniso_label
_atom_site_aniso_U_11
_atom_site_aniso_U_22
_atom_site_aniso_U_33
_atom_site_aniso_U_12
_atom_site_aniso_U_13
_atom_site_aniso_U_23
Nd1 0.01429(8) 0.01215(8) 0.01391(8) -0.00136(5) -0.00544(6) -0.00335(6)
C1 0.031(2) 0.0238(17) 0.0302(19) 0.0008(15) -0.0090(16) -0.0128(15)
C2 0.0183(16) 0.0162(14) 0.0239(16) -0.0033(12) -0.0036(13) -0.0082(13)
C3 0.0289(18) 0.0188(15) 0.0182(15) -0.0048(13) -0.0041(13) -0.0072(13)
C4 0.0180(15) 0.0214(15) 0.0174(14) -0.0083(12) -0.0035(12) -0.0063(13)
C5 0.0204(16) 0.0189(15) 0.0173(14) -0.0076(12) -0.0051(12) -0.0045(12)
C6 0.0222(16) 0.0248(16) 0.0158(14) -0.0115(13) -0.0050(13) -0.0038(13)
C7 0.0282(19) 0.048(2) 0.0167(16) -0.0194(17) -0.0055(14) -0.0059(16)
C8 0.0270(19) 0.035(2) 0.0245(17) -0.0097(16) -0.0143(15) -0.0001(16)
C9 0.034(2) 0.0186(16) 0.0285(18) -0.0044(15) -0.0047(16) -0.0048(15)
C10 0.0289(18) 0.0140(14) 0.0155(14) -0.0029(13) -0.0053(13) -0.0054(12)
C11 0.0274(18) 0.0148(14) 0.0179(15) 0.0028(13) -0.0091(13) -0.0020(12)
C12 0.0192(15) 0.0194(15) 0.0147(14) 0.0010(12) -0.0065(12) -0.0082(12)
C17 0.0201(16) 0.0155(14) 0.0236(16) -0.0009(12) -0.0107(13) -0.0060(13)
C18 0.0174(15) 0.0153(14) 0.0128(13) -0.0025(11) -0.0046(11) -0.0046(11)
C19 0.0180(15) 0.0151(14) 0.0214(15) -0.0010(12) -0.0105(13) -0.0042(12)
C20 0.0157(15) 0.0174(14) 0.0158(14) 0.0015(11) -0.0059(12) -0.0080(12)
C25 0.0227(18) 0.032(2) 0.034(2) -0.0063(15) -0.0050(16) -0.0097(17)
C26 0.034(2) 0.035(2) 0.034(2) -0.0024(18) -0.0093(18) 0.0028(18)
F1 0.0635(17) 0.0191(11) 0.0353(13) 0.0096(11) -0.0200(12) -0.0077(10)
F2 0.0424(14) 0.0398(13) 0.0356(13) 0.0123(11) -0.0059(11) -0.0199(11)
F3 0.0480(17) 0.0369(14) 0.151(3) 0.0037(12) -0.0421(19) -0.0547(19)
F4 0.089(2) 0.0359(14) 0.0580(17) -0.0372(15) -0.0327(16) 0.0017(13)
F5 0.0714(19) 0.0366(14) 0.0303(13) -0.0235(13) 0.0121(13) -0.0051(11)
F6 0.0483(16) 0.0121(11) 0.091(2) 0.0016(10) -0.0056(15) -0.0042(13)
F7 0.0314(11) 0.0246(10) 0.0296(11) -0.0078(9) -0.0129(9) -0.0115(9)
F8 0.0269(11) 0.0163(9) 0.0335(11) -0.0055(8) -0.0157(9) 0.0043(8)
F9 0.0181(10) 0.0226(10) 0.0274(10) -0.0056(8) -0.0043(8) -0.0064(8)
N1 0.0234(16) 0.0277(17) 0.048(2) -0.0057(13) -0.0110(15) -0.0035(15)
O1 0.0253(12) 0.0183(11) 0.0200(11) -0.0015(9) -0.0096(10) -0.0058(9)
O2 0.0208(11) 0.0179(11) 0.0163(10) -0.0015(9) -0.0071(9) -0.0061(9)
O3 0.0239(12) 0.0153(11) 0.0217(11) -0.0030(9) -0.0080(10) -0.0047(9)
O4 0.0180(11) 0.0155(10) 0.0165(10) -0.0011(8) -0.0058(9) -0.0032(9)
O5 0.0158(11) 0.0155(10) 0.0185(10) -0.0002(8) -0.0074(9) -0.0038(9)
O6 0.0182(11) 0.0147(10) 0.0200(11) -0.0018(8) -0.0094(9) -0.0024(9)
O7 0.0179(11) 0.0165(10) 0.0178(10) -0.0003(9) -0.0062(9) -0.0051(9)
O8 0.0205(12) 0.0206(12) 0.0213(12) -0.0042(10) -0.0002(10) -0.0011(10)
S1 0.0333(5) 0.0248(4) 0.0270(4) -0.0003(4) -0.0169(4) -0.0063(4)
S2A 0.0261(7) 0.0370(12) 0.0333(8) 0.0035(7) -0.0148(6) -0.0133(9)
C13A 0.0249(11) 0.0239(15) 0.0281(13) 0.0045(10) -0.0145(9) -0.0133(12)
C14A 0.0249(11) 0.0239(15) 0.0281(13) 0.0045(10) -0.0145(9) -0.0133(12)
C15A 0.0249(11) 0.0239(15) 0.0281(13) 0.0045(10) -0.0145(9) -0.0133(12)
C16A 0.0249(11) 0.0239(15) 0.0281(13) 0.0045(10) -0.0145(9) -0.0133(12)
S2B 0.0261(7) 0.0370(12) 0.0333(8) 0.0035(7) -0.0148(6) -0.0133(9)
C13B 0.0249(11) 0.0239(15) 0.0281(13) 0.0045(10) -0.0145(9) -0.0133(12)
C14B 0.0249(11) 0.0239(15) 0.0281(13) 0.0045(10) -0.0145(9) -0.0133(12)
C15B 0.0249(11) 0.0239(15) 0.0281(13) 0.0045(10) -0.0145(9) -0.0133(12)
C16B 0.0249(11) 0.0239(15) 0.0281(13) 0.0045(10) -0.0145(9) -0.0133(12)
S3A 0.0184(7) 0.0314(8) 0.0279(10) -0.0081(6) -0.0098(7) -0.0031(8)
C21A 0.0154(10) 0.0321(12) 0.0188(11) 0.0031(9) -0.0038(9) -0.0142(9)
C22A 0.0154(10) 0.0321(12) 0.0188(11) 0.0031(9) -0.0038(9) -0.0142(9)
C23A 0.0154(10) 0.0321(12) 0.0188(11) 0.0031(9) -0.0038(9) -0.0142(9)
C24A 0.0154(10) 0.0321(12) 0.0188(11) 0.0031(9) -0.0038(9) -0.0142(9)
S3B 0.0184(7) 0.0314(8) 0.0279(10) -0.0081(6) -0.0098(7) -0.0031(8)
C21B 0.0154(10) 0.0321(12) 0.0188(11) 0.0031(9) -0.0038(9) -0.0142(9)
C22B 0.0154(10) 0.0321(12) 0.0188(11) 0.0031(9) -0.0038(9) -0.0142(9)
C23B 0.0154(10) 0.0321(12) 0.0188(11) 0.0031(9) -0.0038(9) -0.0142(9)
C24B 0.0154(10) 0.0321(12) 0.0188(11) 0.0031(9) -0.0038(9) -0.0142(9)

loop_
_atom_type_symbol
_atom_type_description
_atom_type_scat_dispersion_real
_atom_type_scat_dispersion_imag
_atom_type_scat_source
C C 0.0033 0.0016 'International Tables Vol C Tables 4.2.6.8 and 6.1.1.4'
H H 0.0000 0.0000 'International Tables Vol C Tables 4.2.6.8 and 6.1.1.4'
F F 0.0171 0.0103 'International Tables Vol C Tables 4.2.6.8 and 6.1.1.4'
Nd Nd -0.1943 3.0179 'International Tables Vol C Tables 4.2.6.8 and 6.1.1.4'
O O 0.0106 0.0060 'International Tables Vol C Tables 4.2.6.8 and 6.1.1.4'
S S 0.1246 0.1234 'International Tables Vol C Tables 4.2.6.8 and 6.1.1.4'
N N 0.0061 0.0033 'International Tables Vol C Tables 4.2.6.8 and 6.1.1.4'

loop_
_geom_angle_atom_site_label_1
_geom_angle_atom_site_label_2
_geom_angle_atom_site_label_3
_geom_angle
O2 Nd1 O3 78.03(7)
O2 Nd1 O1 71.18(7)
O3 Nd1 O1 139.97(8)
O2 Nd1 O6 142.12(8)
O3 Nd1 O6 118.42(7)
O1 Nd1 O6 76.45(7)
O2 Nd1 O5 115.80(7)
O3 Nd1 O5 144.19(8)
O1 Nd1 O5 74.21(7)
O6 Nd1 O5 72.12(7)
O2 Nd1 O4 74.45(7)
O3 Nd1 O4 71.76(7)
O1 Nd1 O4 121.42(7)
O6 Nd1 O4 141.42(7)
O5 Nd1 O4 80.26(7)
O2 Nd1 O8 80.36(8)
O3 Nd1 O8 71.87(8)
O1 Nd1 O8 78.19(8)
O6 Nd1 O8 74.15(7)
O5 Nd1 O8 140.35(7)
O4 Nd1 O8 139.12(7)
O2 Nd1 O7 144.79(7)
O3 Nd1 O7 74.20(7)
O1 Nd1 O7 142.79(7)
O6 Nd1 O7 71.78(7)
O5 Nd1 O7 77.96(7)
O4 Nd1 O7 76.58(7)
O8 Nd1 O7 110.36(8)
F3 C1 F1 108.7(3)
F3 C1 F2 105.7(3)
F1 C1 F2 105.9(3)
F3 C1 C2 111.5(3)
F1 C1 C2 112.6(3)
F2 C1 C2 112.0(3)
O1 C2 C3 128.9(3)
O1 C2 C1 114.6(3)
C3 C2 C1 116.4(3)
C2 C3 C4 121.9(3)
C2 C3 H3 119.1
C4 C3 H3 119.1
O2 C4 C3 124.1(3)
O2 C4 C5 116.2(3)
C3 C4 C5 119.7(3)
C6 C5 C4 129.7(3)
C6 C5 S1 111.8(2)
C4 C5 S1 118.6(2)
C5 C6 C7 110.5(3)
C5 C6 H6 124.8
C7 C6 H6 124.8
C8 C7 C6 113.6(3)
C8 C7 H7 123.2
C6 C7 H7 123.2
C7 C8 S1 112.6(3)
C7 C8 H8 123.7
S1 C8 H8 123.7
F4 C9 F6 106.6(3)
F4 C9 F5 107.2(3)
F6 C9 F5 106.4(3)
F4 C9 C10 111.8(3)
F6 C9 C10 113.8(3)
F5 C9 C10 110.6(3)
O3 C10 C11 129.5(3)
O3 C10 C9 112.2(3)
C11 C10 C9 118.2(3)
C10 C11 C12 124.3(3)
C10 C11 H11 117.8
C12 C11 H11 117.8
O4 C12 C11 124.1(3)
O4 C12 C13A 117.1(3)
C11 C12 C13A 118.9(3)
F8 C17 F9 107.2(3)
F8 C17 F7 106.7(2)
F9 C17 F7 106.5(2)
F8 C17 C18 114.9(2)
F9 C17 C18 111.6(2)
F7 C17 C18 109.5(3)
O5 C18 C19 129.7(3)
O5 C18 C17 112.3(3)
C19 C18 C17 118.0(3)
C18 C19 C20 123.6(3)
C18 C19 H19 118.2
C20 C19 H19 118.2
O6 C20 C19 123.9(3)
O6 C20 C21A 116.9(3)
C19 C20 C21A 119.2(3)
N1 C25 C26 178.4(4)
C25 C26 H26A 109.5
C25 C26 H26B 109.5
H26A C26 H26B 109.5
C25 C26 H26C 109.5
H26A C26 H26C 109.5
H26B C26 H26C 109.5
C2 O1 Nd1 133.0(2)
C4 O2 Nd1 138.1(2)
C10 O3 Nd1 131.7(2)
C12 O4 Nd1 130.3(2)
C18 O5 Nd1 128.5(2)
C20 O6 Nd1 135.6(2)
Nd1 O7 H7A 109.5
Nd1 O7 H7B 102.8
H7A O7 H7B 98.7
Nd1 O8 H8A 109.5
Nd1 O8 H8B 130.6
H8A O8 H8B 90.3
C8 S1 C5 91.58(17)
C13A S2A C16A 90.3(3)
C14A C13A C12 128.0(4)
C14A C13A S2A 109.3(4)
C12 C13A S2A 122.6(3)
C15A C14A C13A 115.7(8)
C15A C14A H14A 122.2
C13A C14A H14A 122.2
C14A C15A C16A 109.9(8)
C14A C15A H15A 125.1
C16A C15A H15A 125.1
C15A C16A S2A 114.4(6)
C15A C16A H16A 122.8
S2A C16A H16A 122.8
C15B C14B H14B 125.3
C16B C15B C14B 110.4(11)
C16B C15B H15B 124.8
C14B C15B H15B 124.8
C15B C16B S2B 116.9(9)
C15B C16B H16B 121.6
S2B C16B H16B 121.6
C24A S3A C21A 93.4(3)
C20 C21A C22A 129.8(5)
C20 C21A S3A 118.9(3)
C22A C21A S3A 111.2(4)
C21A C22A C23A 108.2(8)
C21A C22A H22A 125.9
C23A C22A H22A 125.9
C24A C23A C22A 107.8(7)
C24A C23A H23A 126.1
C22A C23A H23A 126.1
C23A C24A S3A 116.4(6)
C23A C24A H24A 121.8
S3A C24A H24A 121.8
C23B C22B H22B 126.7
C24B C23B C22B 106.5(10)
C24B C23B H23B 126.7
C22B C23B H23B 126.7
C23B C24B S3B 114.9(9)
C23B C24B H24B 122.6
S3B C24B H24B 122.6

loop_
_geom_bond_atom_site_label_1
_geom_bond_atom_site_label_2
_geom_bond_distance
Nd1 O2 2.372(2)
Nd1 O3 2.396(2)
Nd1 O1 2.406(2)
Nd1 O6 2.411(2)
Nd1 O5 2.428(2)
Nd1 O4 2.478(2)
Nd1 O8 2.485(2)
Nd1 O7 2.513(2)
C1 F3 1.318(4)
C1 F1 1.326(4)
C1 F2 1.341(4)
C1 C2 1.545(5)
C2 O1 1.263(4)
C2 C3 1.378(4)
C3 C4 1.417(4)
C3 H3 0.9500
C4 O2 1.264(4)
C4 C5 1.467(4)
C5 C6 1.403(4)
C5 S1 1.714(3)
C6 C7 1.423(5)
C6 H6 0.9500
C7 C8 1.346(6)
C7 H7 0.9500
C8 S1 1.709(3)
C8 H8 0.9500
C9 F4 1.313(4)
C9 F6 1.327(4)
C9 F5 1.331(4)
C9 C10 1.541(5)
C10 O3 1.259(4)
C10 C11 1.374(5)
C11 C12 1.403(5)
C11 H11 0.9500
C12 O4 1.278(4)
C12 C13A 1.475(4)
C17 F8 1.336(3)
C17 F9 1.340(4)
C17 F7 1.352(3)
C17 C18 1.530(4)
C18 O5 1.277(3)
C18 C19 1.371(4)
C19 C20 1.423(4)
C19 H19 0.9500
C20 O6 1.256(4)
C20 C21A 1.465(4)
C25 N1 1.139(5)
C25 C26 1.472(5)
C26 H26A 0.9800
C26 H26B 0.9800
C26 H26C 0.9800
O7 H7A 0.8400
O7 H7B 0.8489
O8 H8A 0.8400
O8 H8B 0.8555
S2A C13A 1.687(4)
S2A C16A 1.756(7)
C13A C14A 1.455(11)
C14A C15A 1.349(10)
C14A H14A 0.9500
C15A C16A 1.359(8)
C15A H15A 0.9500
C16A H16A 0.9500
S2B C16B 1.754(9)
C14B C15B 1.359(14)
C14B H14B 0.9500
C15B C16B 1.330(11)
C15B H15B 0.9500
C16B H16B 0.9500
S3A C24A 1.648(7)
S3A C21A 1.671(4)
C21A C22A 1.478(10)
C22A C23A 1.499(11)
C22A H22A 0.9500
C23A C24A 1.369(8)
C23A H23A 0.9500
C24A H24A 0.9500
S3B C24B 1.545(11)
C22B C23B 1.484(14)
C22B H22B 0.9500
C23B C24B 1.452(12)
C23B H23B 0.9500
C24B H24B 0.9500

loop_
_geom_hbond_atom_site_label_D
_geom_hbond_atom_site_label_H
_geom_hbond_atom_site_label_A
_geom_hbond_site_symmetry_A
_geom_hbond_distance_DH
_geom_hbond_distance_HA
_geom_hbond_distance_DA
_geom_hbond_angle_DHA
O7 H7A O5 2_576 0.84 2.02 2.811(3) 156
O7 H7B O4 2_576 0.85 2.06 2.812(3) 148
O8 H8A N1 . 0.84 2.15 2.902(5) 149

loop_
_geom_torsion_atom_site_label_1
_geom_torsion_atom_site_label_2
_geom_torsion_atom_site_label_3
_geom_torsion_atom_site_label_4
_geom_torsion
F3 C1 C2 O1 111.4(4)
F1 C1 C2 O1 -11.1(5)
F2 C1 C2 O1 -130.3(3)
F3 C1 C2 C3 -66.3(4)
F1 C1 C2 C3 171.2(3)
F2 C1 C2 C3 52.0(4)
O1 C2 C3 C4 -4.1(6)
C1 C2 C3 C4 173.3(3)
C2 C3 C4 O2 9.0(5)
C2 C3 C4 C5 -170.7(3)
O2 C4 C5 C6 -173.1(3)
C3 C4 C5 C6 6.7(5)
O2 C4 C5 S1 5.2(4)
C3 C4 C5 S1 -175.0(3)
C4 C5 C6 C7 179.2(3)
S1 C5 C6 C7 0.8(4)
C5 C6 C7 C8 0.2(4)
C6 C7 C8 S1 -1.2(4)
F4 C9 C10 O3 -44.0(4)
F6 C9 C10 O3 -164.8(3)
F5 C9 C10 O3 75.4(4)
F4 C9 C10 C11 137.5(3)
F6 C9 C10 C11 16.7(5)
F5 C9 C10 C11 -103.1(4)
O3 C10 C11 C12 4.8(6)
C9 C10 C11 C12 -177.1(3)
C10 C11 C12 O4 4.2(5)
C10 C11 C12 C13A -176.8(3)
F8 C17 C18 O5 -166.1(3)
F9 C17 C18 O5 -43.8(3)
F7 C17 C18 O5 73.8(3)
F8 C17 C18 C19 13.7(4)
F9 C17 C18 C19 136.0(3)
F7 C17 C18 C19 -106.4(3)
O5 C18 C19 C20 -2.8(5)
C17 C18 C19 C20 177.4(3)
C18 C19 C20 O6 -6.5(5)
C18 C19 C20 C21A 172.5(3)
C3 C2 O1 Nd1 -13.6(5)
C1 C2 O1 Nd1 169.0(2)
O2 Nd1 O1 C2 16.8(3)
O3 Nd1 O1 C2 -24.9(3)
O6 Nd1 O1 C2 -143.2(3)
O5 Nd1 O1 C2 141.9(3)
O4 Nd1 O1 C2 74.1(3)
O8 Nd1 O1 C2 -66.9(3)
O7 Nd1 O1 C2 -175.1(2)
C3 C4 O2 Nd1 4.3(5)
C5 C4 O2 Nd1 -176.0(2)
O3 Nd1 O2 C4 141.2(3)
O1 Nd1 O2 C4 -12.8(3)
O6 Nd1 O2 C4 19.9(4)
O5 Nd1 O2 C4 -73.9(3)
O4 Nd1 O2 C4 -144.6(3)
O8 Nd1 O2 C4 67.9(3)
O7 Nd1 O2 C4 179.7(3)
C11 C10 O3 Nd1 13.3(5)
C9 C10 O3 Nd1 -164.9(2)
O2 Nd1 O3 C10 54.7(3)
O1 Nd1 O3 C10 94.8(3)
O6 Nd1 O3 C10 -161.9(3)
O5 Nd1 O3 C10 -63.1(3)
O4 Nd1 O3 C10 -22.7(3)
O8 Nd1 O3 C10 138.3(3)
O7 Nd1 O3 C10 -103.4(3)
C11 C12 O4 Nd1 -29.4(4)
C13A C12 O4 Nd1 151.6(2)
O2 Nd1 O4 C12 -51.4(2)
O3 Nd1 O4 C12 30.8(2)
O1 Nd1 O4 C12 -107.2(2)
O6 Nd1 O4 C12 143.8(2)
O5 Nd1 O4 C12 -171.8(2)
O8 Nd1 O4 C12 2.7(3)
O7 Nd1 O4 C12 108.4(2)
C19 C18 O5 Nd1 26.4(4)
C17 C18 O5 Nd1 -153.85(19)
O2 Nd1 O5 C18 113.3(2)
O3 Nd1 O5 C18 -140.7(2)
O1 Nd1 O5 C18 53.9(2)
O6 Nd1 O5 C18 -26.6(2)
O4 Nd1 O5 C18 -179.4(2)
O8 Nd1 O5 C18 6.3(3)
O7 Nd1 O5 C18 -101.2(2)
C19 C20 O6 Nd1 -10.4(5)
C21A C20 O6 Nd1 170.5(2)
O2 Nd1 O6 C20 -88.6(3)
O3 Nd1 O6 C20 163.3(3)
O1 Nd1 O6 C20 -56.8(3)
O5 Nd1 O6 C20 20.7(3)
O4 Nd1 O6 C20 67.1(3)
O8 Nd1 O6 C20 -138.1(3)
O7 Nd1 O6 C20 103.6(3)
C7 C8 S1 C5 1.4(3)
C6 C5 S1 C8 -1.3(3)
C4 C5 S1 C8 -179.8(3)
O4 C12 C13A C14A 8.4(7)
C11 C12 C13A C14A -170.7(6)
O4 C12 C13A S2A -169.5(2)
C11 C12 C13A S2A 11.4(4)
C16A S2A C13A C14A -5.3(5)
C16A S2A C13A C12 173.0(3)
C12 C13A C14A C15A -173.9(6)
S2A C13A C14A C15A 4.2(9)
C13A C14A C15A C16A 0.0(11)
C14A C15A C16A S2A -4.2(9)
C13A S2A C16A C15A 5.8(5)
C14B C15B C16B S2B 16.0(13)
O6 C20 C21A C22A 175.0(6)
C19 C20 C21A C22A -4.1(7)
O6 C20 C21A S3A -6.7(4)
C19 C20 C21A S3A 174.2(3)
C24A S3A C21A C20 -178.9(3)
C24A S3A C21A C22A -0.4(6)
C20 C21A C22A C23A -171.5(4)
S3A C21A C22A C23A 10.1(8)
C21A C22A C23A C24A -17.1(9)
C22A C23A C24A S3A 18.2(7)
C21A S3A C24A C23A -11.0(5)
C22B C23B C24B S3B -26.3(11)
